data_2216238
loop_
_publ_author_name
'Liu, Juan'
'Deng, Yu-Heng'
'Li, Pei-Zhou'
'Jin, Qiong-Hua'

_publ_section_title
;
 <i>N</i>-[Phenyl(piperidin-1-yl)methyl]-1,3,4-thiadiazol-2-amine
;
_journal_coeditor_code AV3121
_journal_issue 12
_journal_name_full 'Acta Crystallographica Section E'
_journal_page_first o4849
_journal_page_last o4849
_journal_paper_doi 10.1107/S1600536807059107
_journal_volume 63
_journal_year 2007
_chemical_formula_moiety 'C14 H18 N4 S'
_chemical_formula_sum 'C14 H18 N4 S'
_chemical_formula_weight 274.38
_chemical_name_systematic
;
<i>N</i>-[Phenyl(piperidin-1-yl)methyl]-1,3,4-thiadiazol-2-amine
;
_space_group_IT_number 15
_symmetry_cell_setting monoclinic
_symmetry_space_group_name_Hall '-C 2yc'
_symmetry_space_group_name_H-M 'C 1 2/c 1'
_atom_sites_solution_hydrogens geom
_atom_sites_solution_primary direct
_atom_sites_solution_secondary difmap
_cell_angle_alpha 90.00
_cell_angle_beta 96.19(3)
_cell_angle_gamma 90.00
_cell_formula_units_Z 8
_cell_length_a 19.165(4)
_cell_length_b 6.4232(13)
_cell_length_c 23.093(5)
_cell_measurement_reflns_used 13043
_cell_measurement_temperature 293(2)
_cell_measurement_theta_max 28.30
_cell_measurement_theta_min 1.77
_cell_volume 2826.2(10)
_computing_cell_refinement 'SAINT (Bruker, 2001)'
_computing_data_collection 'SMART (Bruker, 2001)'
_computing_data_reduction 'SAINT (Bruker, 2001)'
_computing_molecular_graphics 'DIAMOND (Brandenburg, 2001)'
_computing_publication_material 'SHELXTL (Sheldrick, 2001)'
_computing_structure_refinement 'SHELXTL (Sheldrick, 2001)'
_computing_structure_solution 'SHELXTL (Sheldrick, 2001)'
_diffrn_ambient_temperature 293(2)
_diffrn_measured_fraction_theta_full 0.993
_diffrn_measured_fraction_theta_max 0.993
_diffrn_measurement_device_type 'Brucker SMART Apex CCD'
_diffrn_measurement_method 'phi and omega scans'
_diffrn_radiation_monochromator graphite
_diffrn_radiation_type MoK\a
_diffrn_radiation_wavelength 0.71073
_diffrn_reflns_av_R_equivalents 0.0418
_diffrn_reflns_av_sigmaI/netI 0.0412
_diffrn_reflns_limit_h_max 25
_diffrn_reflns_limit_h_min -25
_diffrn_reflns_limit_k_max 8
_diffrn_reflns_limit_k_min -8
_diffrn_reflns_limit_l_max 30
_diffrn_reflns_limit_l_min -30
_diffrn_reflns_number 12197
_diffrn_reflns_theta_full 28.30
_diffrn_reflns_theta_max 28.30
_diffrn_reflns_theta_min 1.77
_exptl_absorpt_coefficient_mu 0.222
_exptl_absorpt_correction_T_max 0.9446
_exptl_absorpt_correction_T_min 0.9225
_exptl_absorpt_correction_type multi-scan
_exptl_absorpt_process_details '(SADABS; Sheldrick, 1996)'
_exptl_crystal_colour 'pale yellow'
_exptl_crystal_density_diffrn 1.290
_exptl_crystal_density_method 'not measured'
_exptl_crystal_description block
_exptl_crystal_F_000 1168
_exptl_crystal_size_max 0.37
_exptl_crystal_size_mid 0.32
_exptl_crystal_size_min 0.26
_refine_diff_density_max 0.303
_refine_diff_density_min -0.312
_refine_ls_extinction_method none
_refine_ls_goodness_of_fit_ref 1.055
_refine_ls_hydrogen_treatment constr
_refine_ls_matrix_type full
_refine_ls_number_parameters 172
_refine_ls_number_reflns 3498
_refine_ls_number_restraints 0
_refine_ls_restrained_S_all 1.055
_refine_ls_R_factor_all 0.0836
_refine_ls_R_factor_gt 0.0533
_refine_ls_shift/su_max 0.000
_refine_ls_shift/su_mean 0.000
_refine_ls_structure_factor_coef Fsqd
_refine_ls_weighting_details 'calc w=1/[\s^2^(Fo^2^)+(0.0421P)^2^+2.0932P] where P=(Fo^2^+2Fc^2^)/3'
_refine_ls_weighting_scheme calc
_refine_ls_wR_factor_gt 0.1105
_refine_ls_wR_factor_ref 0.1226
_reflns_number_gt 2435
_reflns_number_total 3498
_reflns_threshold_expression >2sigma(I)
_cod_data_source_file av3121.cif
_cod_data_source_block I
_cod_depositor_comments
;
The following automatic conversions were performed:
'_geom_bond_publ_flag' value 'Yes' changed to 'yes' according to
'/home/saulius/struct/CIF-dictionaries/cif_core.dic' dictionary named
'cif_core.dic' version 2.4.1 from 2010-06-29 (9
times).

'_geom_angle_publ_flag' value 'Yes' changed to 'yes' according to
'/home/saulius/struct/CIF-dictionaries/cif_core.dic' dictionary named
'cif_core.dic' version 2.4.1 from 2010-06-29 (10
times).

'_geom_hbond_publ_flag' value 'Yes' changed to 'yes' according to
'/home/saulius/struct/CIF-dictionaries/cif_core.dic' dictionary named
'cif_core.dic' version 2.4.1 from 2010-06-29 (2 times).

Automatic conversion script
Id: cif_fix_enum 1527 2010-12-29 10:47:43Z saulius 

The following automatic conversions were performed:

'_geom_bond_publ_flag' value 'Yes' changed to 'yes' according to
/home/saulius/struct/CIF-dictionaries/cif_core.dic dictionary named
'cif_core.dic' version 2.4.1 from 2010-06-29 (9
times).

'_geom_angle_publ_flag' value 'Yes' changed to 'yes'
according to /home/saulius/struct/CIF-dictionaries/cif_core.dic
dictionary named 'cif_core.dic' version 2.4.1 from 2010-06-29 (10
times).

'_geom_hbond_publ_flag' value 'Yes' changed to 'yes'
according to /home/saulius/struct/CIF-dictionaries/cif_core.dic
dictionary named 'cif_core.dic' version 2.4.1 from 2010-06-29 (2
times).

Automatic conversion script
Id: cif_fix_values 1715 2011-07-08 13:25:40Z adriana 
;
_cod_original_sg_symbol_H-M 'C 2/c'
_cod_database_code 2216238
_cod_database_fobs_code 2216238

loop_
_symmetry_equiv_pos_as_xyz
'x, y, z'
'-x, y, -z+1/2'
'x+1/2, y+1/2, z'
'-x+1/2, y+1/2, -z+1/2'
'-x, -y, -z'
'x, -y, z-1/2'
'-x+1/2, -y+1/2, -z'
'x+1/2, -y+1/2, z-1/2'

loop_
_atom_site_type_symbol
_atom_site_label
_atom_site_fract_x
_atom_site_fract_y
_atom_site_fract_z
_atom_site_U_iso_or_equiv
_atom_site_adp_type
_atom_site_calc_flag
_atom_site_refinement_flags
_atom_site_occupancy
C C1 0.04886(11) 0.7153(4) 0.02158(10) 0.0546(6) Uani d . 1
H H1 0.0013 0.6832 0.0172 0.066 Uiso calc R 1
C C2 0.16299(9) 0.8538(3) 0.04207(8) 0.0355(4) Uani d . 1
C C3 0.22536(9) 1.1632(3) 0.08492(8) 0.0358(4) Uani d . 1
H H3A 0.2056 1.2599 0.0547 0.043 Uiso calc R 1
C C4 0.30084(10) 1.2265(3) 0.10260(8) 0.0357(4) Uani d . 1
C C5 0.32101(11) 1.4303(4) 0.09465(9) 0.0458(5) Uani d . 1
H H5 0.2888 1.5248 0.0768 0.055 Uiso calc R 1
C C6 0.38900(13) 1.4956(4) 0.11311(11) 0.0574(6) Uani d . 1
H H6 0.4027 1.6313 0.1060 0.069 Uiso calc R 1
C C7 0.43584(12) 1.3587(4) 0.14187(11) 0.0579(7) Uani d . 1
H H7 0.4806 1.4035 0.1559 0.069 Uiso calc R 1
C C8 0.41645(11) 1.1554(4) 0.14985(10) 0.0562(6) Uani d . 1
H H8 0.4486 1.0618 0.1682 0.067 Uiso calc R 1
C C9 0.34917(10) 1.0900(4) 0.13062(9) 0.0462(5) Uani d . 1
H H9 0.3363 0.9527 0.1366 0.055 Uiso calc R 1
C C10 0.15910(12) 1.3749(4) 0.14777(11) 0.0532(6) Uani d . 1
H H10A 0.1445 1.4540 0.1128 0.064 Uiso calc R 1
H H10B 0.1989 1.4454 0.1687 0.064 Uiso calc R 1
C C11 0.09907(14) 1.3638(4) 0.18571(12) 0.0663(7) Uani d . 1
H H11A 0.0879 1.5030 0.1981 0.080 Uiso calc R 1
H H11B 0.0578 1.3074 0.1631 0.080 Uiso calc R 1
C C12 0.11794(14) 1.2292(5) 0.23849(11) 0.0673(7) Uani d . 1
H H12A 0.0770 1.2119 0.2594 0.081 Uiso calc R 1
H H12B 0.1541 1.2976 0.2643 0.081 Uiso calc R 1
C C13 0.14385(12) 1.0186(4) 0.22176(10) 0.0557(6) Uani d . 1
H H13A 0.1054 0.9408 0.2013 0.067 Uiso calc R 1
H H13B 0.1607 0.9417 0.2566 0.067 Uiso calc R 1
C C14 0.20278(11) 1.0409(4) 0.18299(9) 0.0452(5) Uani d . 1
H H14A 0.2430 1.1065 0.2047 0.054 Uiso calc R 1
H H14B 0.2170 0.9042 0.1708 0.054 Uiso calc R 1
N N1 0.09394(9) 0.6053(3) -0.00162(8) 0.0490(5) Uani d . 1
N N2 0.16140(8) 0.6861(3) 0.00967(7) 0.0416(4) Uani d . 1
N N3 0.22363(8) 0.9548(3) 0.05965(7) 0.0392(4) Uani d . 1
H H3 0.2628 0.8935 0.0558 0.047 Uiso calc R 1
N N4 0.17963(8) 1.1657(3) 0.13202(7) 0.0363(4) Uani d . 1
S S1 0.08167(3) 0.92670(10) 0.06149(3) 0.0541(2) Uani d . 1

loop_
_atom_site_aniso_label
_atom_site_aniso_U_11
_atom_site_aniso_U_22
_atom_site_aniso_U_33
_atom_site_aniso_U_12
_atom_site_aniso_U_13
_atom_site_aniso_U_23
C1 0.0336(11) 0.0644(16) 0.0659(15) -0.0092(11) 0.0054(10) -0.0167(13)
C2 0.0304(9) 0.0406(12) 0.0364(10) 0.0000(8) 0.0075(8) -0.0015(9)
C3 0.0324(10) 0.0383(11) 0.0370(10) 0.0016(8) 0.0052(7) 0.0011(8)
C4 0.0319(10) 0.0396(12) 0.0365(10) -0.0016(8) 0.0076(8) -0.0011(9)
C5 0.0453(12) 0.0435(13) 0.0494(12) -0.0042(10) 0.0089(9) 0.0028(10)
C6 0.0537(14) 0.0545(15) 0.0662(15) -0.0178(12) 0.0161(12) -0.0036(12)
C7 0.0346(12) 0.080(2) 0.0605(15) -0.0159(12) 0.0097(10) -0.0121(13)
C8 0.0328(11) 0.0731(18) 0.0625(14) 0.0059(11) 0.0033(10) 0.0005(13)
C9 0.0375(11) 0.0448(13) 0.0566(13) 0.0011(10) 0.0059(9) 0.0012(11)
C10 0.0536(13) 0.0432(14) 0.0643(15) 0.0062(11) 0.0138(11) -0.0052(11)
C11 0.0590(15) 0.0577(17) 0.0864(19) 0.0124(13) 0.0276(14) -0.0149(15)
C12 0.0619(16) 0.084(2) 0.0593(15) -0.0026(15) 0.0229(12) -0.0147(15)
C13 0.0516(13) 0.0710(18) 0.0465(13) -0.0033(12) 0.0135(10) 0.0045(12)
C14 0.0405(11) 0.0532(14) 0.0422(11) 0.0046(10) 0.0051(9) 0.0040(10)
N1 0.0367(9) 0.0574(13) 0.0535(11) -0.0115(8) 0.0076(8) -0.0126(9)
N2 0.0325(9) 0.0469(11) 0.0462(9) -0.0061(8) 0.0079(7) -0.0079(8)
N3 0.0282(8) 0.0428(10) 0.0474(9) -0.0012(7) 0.0076(7) -0.0098(8)
N4 0.0327(8) 0.0370(10) 0.0397(9) 0.0038(7) 0.0066(7) -0.0017(7)
S1 0.0301(3) 0.0621(4) 0.0712(4) -0.0023(3) 0.0102(2) -0.0233(3)

loop_
_atom_type_symbol
_atom_type_description
_atom_type_scat_dispersion_real
_atom_type_scat_dispersion_imag
_atom_type_scat_source
C C 0.0033 0.0016 'International Tables Vol C Tables 4.2.6.8 and 6.1.1.4'
H H 0.0000 0.0000 'International Tables Vol C Tables 4.2.6.8 and 6.1.1.4'
N N 0.0061 0.0033 'International Tables Vol C Tables 4.2.6.8 and 6.1.1.4'
S S 0.1246 0.1234 'International Tables Vol C Tables 4.2.6.8 and 6.1.1.4'

loop_
_geom_angle_atom_site_label_1
_geom_angle_atom_site_label_2
_geom_angle_atom_site_label_3
_geom_angle
_geom_angle_publ_flag
N1 C1 S1 115.87(16) yes
C1 S1 C2 86.27(10) yes
N1 C1 H1 122.1 ?
S1 C1 H1 122.1 ?
C1 N1 N2 111.82(18) yes
C2 N2 N1 112.18(16) yes
N2 C2 N3 122.09(17) yes
N2 C2 S1 113.84(14) yes
N3 C2 S1 124.04(15) yes
N3 C3 N4 108.45(15) yes
N3 C3 C4 109.49(16) yes
N4 C3 C4 115.22(15) yes
N3 C3 H3A 107.8 ?
N4 C3 H3A 107.8 ?
C4 C3 H3A 107.8 ?
C5 C4 C9 118.63(19) ?
C5 C4 C3 119.38(18) ?
C9 C4 C3 121.81(19) ?
C4 C5 C6 120.7(2) ?
C4 C5 H5 119.6 ?
C6 C5 H5 119.6 ?
C7 C6 C5 119.7(2) ?
C7 C6 H6 120.1 ?
C5 C6 H6 120.1 ?
C8 C7 C6 120.0(2) ?
C8 C7 H7 120.0 ?
C6 C7 H7 120.0 ?
C7 C8 C9 120.1(2) ?
C7 C8 H8 120.0 ?
C9 C8 H8 120.0 ?
C8 C9 C4 120.7(2) ?
C8 C9 H9 119.6 ?
C4 C9 H9 119.6 ?
N4 C10 C11 110.0(2) ?
N4 C10 H10A 109.7 ?
C11 C10 H10A 109.7 ?
N4 C10 H10B 109.7 ?
C11 C10 H10B 109.7 ?
H10A C10 H10B 108.2 ?
C12 C11 C10 111.3(2) ?
C12 C11 H11A 109.4 ?
C10 C11 H11A 109.4 ?
C12 C11 H11B 109.4 ?
C10 C11 H11B 109.4 ?
H11A C11 H11B 108.0 ?
C11 C12 C13 111.4(2) ?
C11 C12 H12A 109.3 ?
C13 C12 H12A 109.3 ?
C11 C12 H12B 109.3 ?
C13 C12 H12B 109.3 ?
H12A C12 H12B 108.0 ?
C12 C13 C14 110.7(2) ?
C12 C13 H13A 109.5 ?
C14 C13 H13A 109.5 ?
C12 C13 H13B 109.5 ?
C14 C13 H13B 109.5 ?
H13A C13 H13B 108.1 ?
N4 C14 C13 110.32(17) ?
N4 C14 H14A 109.6 ?
C13 C14 H14A 109.6 ?
N4 C14 H14B 109.6 ?
C13 C14 H14B 109.6 ?
H14A C14 H14B 108.1 ?
C2 N3 C3 122.75(16) ?
C2 N3 H3 118.6 ?
C3 N3 H3 118.6 ?
C14 N4 C10 111.94(17) ?
C14 N4 C3 116.06(15) ?
C10 N4 C3 113.18(17) ?

loop_
_geom_bond_atom_site_label_1
_geom_bond_atom_site_label_2
_geom_bond_distance
_geom_bond_publ_flag
C1 N1 1.278(3) yes
C1 S1 1.721(2) yes
C1 H1 0.9300 ?
C2 N2 1.310(3) yes
C2 N3 1.354(2) yes
C2 S1 1.7321(19) yes
C3 N3 1.459(3) yes
C3 N4 1.469(2) yes
C3 C4 1.516(3) yes
N1 N2 1.392(2) yes
C3 H3A 0.9800 ?
C4 C5 1.383(3) ?
C4 C9 1.384(3) ?
C5 C6 1.391(3) ?
C5 H5 0.9300 ?
C6 C7 1.376(4) ?
C6 H6 0.9300 ?
C7 C8 1.375(4) ?
C7 H7 0.9300 ?
C8 C9 1.383(3) ?
C8 H8 0.9300 ?
C9 H9 0.9300 ?
C10 N4 1.457(3) ?
C10 C11 1.521(3) ?
C10 H10A 0.9700 ?
C10 H10B 0.9700 ?
C11 C12 1.506(4) ?
C11 H11A 0.9700 ?
C11 H11B 0.9700 ?
C12 C13 1.506(4) ?
C12 H12A 0.9700 ?
C12 H12B 0.9700 ?
C13 C14 1.522(3) ?
C13 H13A 0.9700 ?
C13 H13B 0.9700 ?
C14 N4 1.453(3) ?
C14 H14A 0.9700 ?
C14 H14B 0.9700 ?
N3 H3 0.8600 ?

loop_
_geom_hbond_atom_site_label_D
_geom_hbond_atom_site_label_H
_geom_hbond_atom_site_label_A
_geom_hbond_site_symmetry_A
_geom_hbond_distance_DH
_geom_hbond_distance_HA
_geom_hbond_distance_DA
_geom_hbond_angle_DHA
_geom_hbond_publ_flag
N3 H3 N2 7_565 0.86 2.27 2.999(2) 143 yes
C1 H1 N1 5_565 0.93 2.60 3.416(3) 147 yes

loop_
_geom_torsion_atom_site_label_1
_geom_torsion_atom_site_label_2
_geom_torsion_atom_site_label_3
_geom_torsion_atom_site_label_4
_geom_torsion
N3 C3 C4 C5 141.88(18)
N4 C3 C4 C5 -95.6(2)
N3 C3 C4 C9 -43.1(2)
N4 C3 C4 C9 79.4(2)
C9 C4 C5 C6 1.6(3)
C3 C4 C5 C6 176.75(19)
C4 C5 C6 C7 -2.9(3)
C5 C6 C7 C8 3.1(4)
C6 C7 C8 C9 -2.0(4)
C7 C8 C9 C4 0.8(4)
C5 C4 C9 C8 -0.6(3)
C3 C4 C9 C8 -175.6(2)
N4 C10 C11 C12 55.3(3)
C10 C11 C12 C13 -52.4(3)
C11 C12 C13 C14 52.5(3)
C12 C13 C14 N4 -56.0(3)
S1 C1 N1 N2 -1.5(3)
N3 C2 N2 N1 178.19(18)
S1 C2 N2 N1 0.0(2)
C1 N1 N2 C2 0.9(3)
N2 C2 N3 C3 166.71(18)
S1 C2 N3 C3 -15.3(3)
N4 C3 N3 C2 50.7(2)
C4 C3 N3 C2 177.19(17)
C13 C14 N4 C10 60.6(2)
C13 C14 N4 C3 -167.42(18)
C11 C10 N4 C14 -60.0(2)
C11 C10 N4 C3 166.59(18)
N3 C3 N4 C14 67.3(2)
C4 C3 N4 C14 -55.8(2)
N3 C3 N4 C10 -161.30(16)
C4 C3 N4 C10 75.6(2)
N1 C1 S1 C2 1.3(2)
N2 C2 S1 C1 -0.68(17)
N3 C2 S1 C1 -178.81(19)
